data_7018593
loop_
_publ_author_name
'Santana, M. Dolores'
'Garc\'ia-Bueno, Roc\'io'
'Garc\'ia, Gabriel'
'S\'anchez, Gregorio'
'Garc\'ia, Joaqu\'in'
'Kapdi, Anant R.'
'Naik, Minal'
'Pednekar, Suhas'
'P\'erez, Jos\'e'
'Garc\'ia, Luis'
'P\'erez, Eduardo'
'Serrano, J. Luis'

_publ_section_title
;
 Novel saccharinate-bridged palladium complexes for efficient C-O bond
 activation displaying promising luminescence properties.
;
_journal_issue 13
_journal_name_full 'Dalton transactions (Cambridge, England : 2003)'
_journal_page_first 3832
_journal_page_last 3842
_journal_paper_doi 10.1039/c2dt12187e
_journal_volume 41
_journal_year 2012
_chemical_formula_moiety 'C23 H17 N3 O3 Pd S'
_chemical_formula_sum 'C23 H17 N3 O3 Pd S'
_chemical_formula_weight 521.86
_chemical_name_systematic
;
?
;
_space_group_IT_number 15
_symmetry_cell_setting monoclinic
_symmetry_space_group_name_Hall '-C 2yc'
_symmetry_space_group_name_H-M 'C 1 2/c 1'
_atom_sites_solution_hydrogens geom
_atom_sites_solution_primary direct
_atom_sites_solution_secondary difmap
_audit_creation_method SHELXL-97
_cell_angle_alpha 90.00
_cell_angle_beta 97.634(2)
_cell_angle_gamma 90.00
_cell_formula_units_Z 8
_cell_length_a 30.576(3)
_cell_length_b 8.0645(8)
_cell_length_c 16.6896(17)
_cell_measurement_reflns_used 4885
_cell_measurement_temperature 100(2)
_cell_measurement_theta_max 28.51
_cell_measurement_theta_min 1.34
_cell_volume 4078.8(7)
_computing_structure_refinement 'SHELXL-97 (Sheldrick, 1997)'
_diffrn_ambient_temperature 100(2)
_diffrn_measured_fraction_theta_full 0.000
_diffrn_measured_fraction_theta_max 0.944
_diffrn_radiation_monochromator graphite
_diffrn_radiation_source 'fine-focus sealed tube'
_diffrn_radiation_type MoK\a
_diffrn_radiation_wavelength 0.71073
_diffrn_reflns_av_R_equivalents 0.1257
_diffrn_reflns_av_sigmaI/netI 0.0696
_diffrn_reflns_limit_h_max 40
_diffrn_reflns_limit_h_min -39
_diffrn_reflns_limit_k_max 10
_diffrn_reflns_limit_k_min -10
_diffrn_reflns_limit_l_max 22
_diffrn_reflns_limit_l_min -22
_diffrn_reflns_number 23618
_diffrn_reflns_theta_full 0.50
_diffrn_reflns_theta_max 28.51
_diffrn_reflns_theta_min 1.34
_exptl_absorpt_coefficient_mu 1.044
_exptl_absorpt_correction_T_max 0.9496
_exptl_absorpt_correction_T_min 0.8105
_exptl_absorpt_correction_type multi-scan
_exptl_absorpt_process_details SADABS
_exptl_crystal_colour colourless
_exptl_crystal_density_diffrn 1.700
_exptl_crystal_density_method 'not measured'
_exptl_crystal_description prism
_exptl_crystal_F_000 2096
_exptl_crystal_size_max 0.21
_exptl_crystal_size_mid 0.16
_exptl_crystal_size_min 0.05
_refine_diff_density_max 1.254
_refine_diff_density_min -2.837
_refine_diff_density_rms 0.272
_refine_ls_extinction_method none
_refine_ls_goodness_of_fit_ref 1.370
_refine_ls_hydrogen_treatment constr
_refine_ls_matrix_type full
_refine_ls_number_parameters 270
_refine_ls_number_reflns 4885
_refine_ls_number_restraints 0
_refine_ls_restrained_S_all 1.370
_refine_ls_R_factor_all 0.0811
_refine_ls_R_factor_gt 0.0745
_refine_ls_shift/su_max 0.001
_refine_ls_shift/su_mean 0.000
_refine_ls_structure_factor_coef Fsqd
_refine_ls_weighting_details 'calc w=1/[\s^2^(Fo^2^)+(0.0407P)^2^+62.7436P] where P=(Fo^2^+2Fc^2^)/3'
_refine_ls_weighting_scheme calc
_refine_ls_wR_factor_gt 0.1704
_refine_ls_wR_factor_ref 0.1836
_reflns_number_gt 4650
_reflns_number_total 4885
_reflns_threshold_expression >2sigma(I)
_cod_data_source_file c2dt12187e.txt
_cod_data_source_block compound_I2
_cod_original_cell_volume 4078.9(7)
_cod_original_sg_symbol_H-M C2/c
_cod_database_code 7018593

loop_
_symmetry_equiv_pos_as_xyz
'x, y, z'
'-x, y, -z+1/2'
'x+1/2, y+1/2, z'
'-x+1/2, y+1/2, -z+1/2'
'-x, -y, -z'
'x, -y, z-1/2'
'-x+1/2, -y+1/2, -z'
'x+1/2, -y+1/2, z-1/2'

loop_
_atom_site_label
_atom_site_type_symbol
_atom_site_fract_x
_atom_site_fract_y
_atom_site_fract_z
_atom_site_U_iso_or_equiv
_atom_site_adp_type
_atom_site_occupancy
_atom_site_symmetry_multiplicity
_atom_site_calc_flag
_atom_site_refinement_flags
_atom_site_disorder_assembly
_atom_site_disorder_group
C8 C 0.2923(2) -0.0245(7) 0.0097(4) 0.0153(12) Uani 1 1 d . . .
H8 H 0.3225 -0.0217 0.0321 0.018 Uiso 1 1 calc R . .
C10 C 0.2348(2) -0.1128(8) -0.0932(4) 0.0182(13) Uani 1 1 d . . .
H10 H 0.2252 -0.1702 -0.1420 0.022 Uiso 1 1 calc R . .
C9 C 0.2792(2) -0.1103(8) -0.0618(4) 0.0179(12) Uani 1 1 d . . .
H9 H 0.3003 -0.1665 -0.0888 0.022 Uiso 1 1 calc R . .
N2 N 0.11652(17) 0.0795(8) 0.0155(3) 0.0218(12) Uani 1 1 d . . .
Pd1 Pd 0.175677(15) 0.16681(6) 0.08499(3) 0.01253(15) Uani 1 1 d . A .
C6 C 0.2696(2) 0.1543(7) 0.1222(4) 0.0143(11) Uani 1 1 d . A .
N3 N 0.13885(17) 0.2823(7) 0.1629(3) 0.0158(10) Uani 1 1 d . . .
N1 N 0.21754(17) 0.0519(6) 0.0173(3) 0.0133(10) Uani 1 1 d . . .
C1 C 0.2326(2) 0.2277(7) 0.1496(4) 0.0143(12) Uani 1 1 d . . .
C3 C 0.2817(2) 0.3477(8) 0.2612(4) 0.0200(13) Uani 1 1 d . . .
H3 H 0.2858 0.4134 0.3089 0.024 Uiso 1 1 calc R A .
C2 C 0.2394(2) 0.3255(8) 0.2195(4) 0.0178(12) Uani 1 1 d . A .
H2 H 0.2149 0.3773 0.2387 0.021 Uiso 1 1 calc R . .
C5 C 0.3122(2) 0.1796(8) 0.1635(4) 0.0193(13) Uani 1 1 d . . .
H5 H 0.3371 0.1321 0.1435 0.023 Uiso 1 1 calc R A .
C4 C 0.3179(2) 0.2738(8) 0.2331(4) 0.0188(13) Uani 1 1 d . A .
H4 H 0.3466 0.2882 0.2619 0.023 Uiso 1 1 calc R . .
C22 C 0.0949(2) 0.5089(9) 0.1976(5) 0.0237(14) Uani 1 1 d . . .
H22 H 0.0811 0.6121 0.1830 0.028 Uiso 1 1 calc R A .
C11 C 0.2048(2) -0.0305(8) -0.0524(4) 0.0166(12) Uani 1 1 d . A .
H11 H 0.1745 -0.0320 -0.0739 0.020 Uiso 1 1 calc R . .
C7 C 0.2606(2) 0.0576(8) 0.0486(4) 0.0146(12) Uani 1 1 d . A .
C21 C 0.0909(2) 0.4372(10) 0.2714(5) 0.0259(15) Uani 1 1 d . A .
H21 H 0.0751 0.4919 0.3089 0.031 Uiso 1 1 calc R . .
C19 C 0.1342(2) 0.2105(10) 0.2338(4) 0.0247(15) Uani 1 1 d . A .
H19 H 0.1475 0.1056 0.2462 0.030 Uiso 1 1 calc R . .
C20 C 0.1104(3) 0.2846(10) 0.2901(5) 0.0298(16) Uani 1 1 d . . .
H20 H 0.1076 0.2316 0.3400 0.036 Uiso 1 1 calc R A .
C23 C 0.1193(2) 0.4281(8) 0.1449(4) 0.0191(13) Uani 1 1 d . A .
H23 H 0.1221 0.4782 0.0943 0.023 Uiso 1 1 calc R . .
S1A S 0.08135(13) 0.1511(5) -0.0566(3) 0.0192(10) Uiso 0.471(6) 1 d P A 1
O1A O 0.1021(4) 0.1732(15) -0.1284(7) 0.033(3) Uiso 0.471(6) 1 d P A 1
O2A O 0.0616(4) 0.2978(14) -0.0284(7) 0.028(3) Uiso 0.471(6) 1 d P A 1
O3A O 0.1223(4) -0.1864(14) 0.0825(7) 0.027(2) Uiso 0.471(6) 1 d P A 1
C12A C 0.0439(4) -0.016(2) -0.0720(9) 0.014(3) Uiso 0.471(6) 1 d P A 1
C13A C 0.0065(4) -0.0308(18) -0.1275(8) 0.019(3) Uiso 0.471(6) 1 d P A 1
H13A H -0.0051 0.0578 -0.1615 0.022 Uiso 0.471(6) 1 calc PR A 1
C14A C -0.0132(6) -0.190(2) -0.1293(10) 0.023(4) Uiso 0.471(6) 1 d P A 1
H14A H -0.0394 -0.2077 -0.1656 0.028 Uiso 0.471(6) 1 calc PR A 1
C15A C 0.0030(5) -0.3172(19) -0.0828(9) 0.022(3) Uiso 0.471(6) 1 d P A 1
H15A H -0.0116 -0.4214 -0.0881 0.026 Uiso 0.471(6) 1 calc PR A 1
C16A C 0.0407(5) -0.2997(19) -0.0274(9) 0.022(3) Uiso 0.471(6) 1 d P A 1
H16A H 0.0523 -0.3889 0.0061 0.026 Uiso 0.471(6) 1 calc PR A 1
C17A C 0.0610(4) -0.1411(17) -0.0233(7) 0.010(2) Uiso 0.471(6) 1 d P A 1
C18A C 0.0944(6) -0.081(2) 0.0241(11) 0.004(5) Uiso 0.471(6) 1 d P A 1
S1B S 0.10016(17) -0.0979(7) 0.0305(3) 0.0186(15) Uiso 0.529(6) 1 d P A 2
O1B O 0.1258(3) -0.2207(13) 0.0024(6) 0.026(2) Uiso 0.529(6) 1 d P A 2
O2B O 0.0875(3) -0.1133(13) 0.1095(6) 0.027(2) Uiso 0.529(6) 1 d P A 2
O3B O 0.0956(3) 0.3290(12) -0.0548(6) 0.025(2) Uiso 0.529(6) 1 d P A 2
C12B C 0.0499(4) -0.0687(19) -0.0433(9) 0.018(2) Uiso 0.529(6) 1 d P A 2
C13B C 0.0174(5) -0.186(2) -0.0682(9) 0.030(3) Uiso 0.529(6) 1 d P A 2
H13B H 0.0181 -0.2948 -0.0465 0.036 Uiso 0.529(6) 1 calc PR A 2
C14B C -0.0162(6) -0.131(3) -0.1273(11) 0.033(4) Uiso 0.529(6) 1 d P A 2
H14B H -0.0392 -0.2057 -0.1466 0.040 Uiso 0.529(6) 1 calc PR A 2
C15B C -0.0169(5) 0.025(2) -0.1580(9) 0.032(3) Uiso 0.529(6) 1 d P A 2
H15B H -0.0407 0.0578 -0.1974 0.039 Uiso 0.529(6) 1 calc PR A 2
C16B C 0.0163(5) 0.138(2) -0.1328(9) 0.030(3) Uiso 0.529(6) 1 d P A 2
H16B H 0.0159 0.2465 -0.1546 0.036 Uiso 0.529(6) 1 calc PR A 2
C17B C 0.0501(4) 0.0861(18) -0.0751(8) 0.020(3) Uiso 0.529(6) 1 d P A 2
C18B C 0.0888(5) 0.1845(19) -0.0365(9) 0.016(3) Uiso 0.529(6) 1 d P A 2

loop_
_atom_site_aniso_label
_atom_site_aniso_U_11
_atom_site_aniso_U_22
_atom_site_aniso_U_33
_atom_site_aniso_U_23
_atom_site_aniso_U_13
_atom_site_aniso_U_12
C8 0.025(3) 0.002(3) 0.020(3) 0.003(2) 0.005(2) 0.001(2)
C10 0.034(4) 0.009(3) 0.013(3) -0.006(2) 0.009(3) -0.003(2)
C9 0.027(3) 0.013(3) 0.015(3) 0.001(2) 0.010(2) 0.001(2)
N2 0.015(2) 0.029(3) 0.022(3) 0.000(2) 0.002(2) 0.004(2)
Pd1 0.0154(2) 0.0102(2) 0.0124(2) 0.00117(17) 0.00324(16) -0.00047(17)
C6 0.025(3) 0.005(3) 0.013(3) 0.001(2) 0.004(2) 0.000(2)
N3 0.018(2) 0.014(3) 0.016(2) 0.000(2) 0.001(2) 0.0000(19)
N1 0.023(3) 0.005(2) 0.013(2) -0.0008(18) 0.007(2) -0.0016(19)
C1 0.019(3) 0.008(3) 0.017(3) 0.003(2) 0.003(2) -0.003(2)
C3 0.029(3) 0.013(3) 0.018(3) 0.004(2) 0.002(3) -0.002(3)
C2 0.020(3) 0.016(3) 0.019(3) 0.001(2) 0.008(2) 0.004(2)
C5 0.026(3) 0.012(3) 0.019(3) 0.000(2) 0.002(2) 0.004(2)
C4 0.023(3) 0.015(3) 0.017(3) 0.000(2) -0.003(2) -0.001(2)
C22 0.018(3) 0.015(3) 0.037(4) -0.002(3) 0.002(3) 0.004(3)
C11 0.023(3) 0.011(3) 0.015(3) 0.001(2) 0.002(2) -0.008(2)
C7 0.022(3) 0.010(3) 0.013(3) 0.002(2) 0.004(2) 0.001(2)
C21 0.022(3) 0.029(4) 0.029(4) -0.007(3) 0.007(3) -0.001(3)
C19 0.027(3) 0.028(4) 0.020(3) 0.008(3) 0.007(3) 0.006(3)
C20 0.033(4) 0.034(4) 0.026(4) 0.008(3) 0.013(3) 0.005(3)
C23 0.017(3) 0.018(3) 0.022(3) 0.001(3) 0.003(2) -0.005(2)

loop_
_atom_type_symbol
_atom_type_description
_atom_type_scat_dispersion_real
_atom_type_scat_dispersion_imag
_atom_type_scat_source
C C 0.0033 0.0016 'International Tables Vol C Tables 4.2.6.8 and 6.1.1.4'
H H 0.0000 0.0000 'International Tables Vol C Tables 4.2.6.8 and 6.1.1.4'
N N 0.0061 0.0033 'International Tables Vol C Tables 4.2.6.8 and 6.1.1.4'
O O 0.0106 0.0060 'International Tables Vol C Tables 4.2.6.8 and 6.1.1.4'
Pd Pd -0.9988 1.0072 'International Tables Vol C Tables 4.2.6.8 and 6.1.1.4'
S S 0.1246 0.1234 'International Tables Vol C Tables 4.2.6.8 and 6.1.1.4'

loop_
_geom_angle_atom_site_label_1
_geom_angle_atom_site_label_2
_geom_angle_atom_site_label_3
_geom_angle
C9 C8 C7 119.5(6)
C11 C10 C9 119.1(6)
C10 C9 C8 119.1(6)
C18B N2 C18A 109.9(11)
C18B N2 S1B 118.3(8)
C18A N2 S1B 8.7(8)
C18B N2 S1A 16.0(6)
C18A N2 S1A 96.7(8)
S1B N2 S1A 104.8(4)
C18B N2 Pd1 122.1(8)
C18A N2 Pd1 127.1(8)
S1B N2 Pd1 119.1(4)
S1A N2 Pd1 136.1(4)
C1 Pd1 N1 81.0(2)
C1 Pd1 N3 93.4(2)
N1 Pd1 N3 174.0(2)
C1 Pd1 N2 174.9(2)
N1 Pd1 N2 95.6(2)
N3 Pd1 N2 89.8(2)
C1 C6 C5 120.9(6)
C1 C6 C7 115.7(6)
C5 C6 C7 123.4(6)
C23 N3 C19 118.8(6)
C23 N3 Pd1 121.6(4)
C19 N3 Pd1 119.6(5)
C11 N1 C7 120.2(5)
C11 N1 Pd1 124.8(4)
C7 N1 Pd1 115.0(4)
C2 C1 C6 118.2(6)
C2 C1 Pd1 127.8(5)
C6 C1 Pd1 113.9(4)
C4 C3 C2 120.1(6)
C3 C2 C1 120.8(6)
C4 C5 C6 119.8(6)
C5 C4 C3 120.3(6)
C21 C22 C23 119.1(7)
N1 C11 C10 121.7(6)
N1 C7 C8 120.2(6)
N1 C7 C6 114.2(5)
C8 C7 C6 125.6(6)
C22 C21 C20 119.2(7)
N3 C19 C20 122.3(7)
C21 C20 C19 118.4(7)
N3 C23 C22 122.2(6)
O2A S1A O1A 115.0(7)
O2A S1A N2 108.5(6)
O1A S1A N2 110.0(6)
O2A S1A C12A 112.6(7)
O1A S1A C12A 108.8(7)
N2 S1A C12A 101.0(6)
O2A S1A C18A 121.5(7)
O1A S1A C18A 121.7(7)
N2 S1A C18A 39.4(5)
C12A S1A C18A 61.6(7)
C17A C12A C13A 123.9(13)
C17A C12A S1A 106.9(10)
C13A C12A S1A 128.9(13)
C12A C13A C14A 113.8(14)
C15A C14A C13A 123.9(15)
C14A C15A C16A 121.3(15)
C15A C16A C17A 116.3(14)
C18A C17A C12A 107.1(14)
C18A C17A C16A 132.0(15)
C12A C17A C16A 120.8(12)
C17A C18A N2 127.1(16)
C17A C18A O3A 121.6(15)
N2 C18A O3A 109.6(13)
C17A C18A S1A 83.5(11)
N2 C18A S1A 43.9(6)
O3A C18A S1A 153.0(12)
O1B S1B O2B 119.1(7)
O1B S1B N2 113.4(6)
O2B S1B N2 111.3(6)
O1B S1B C12B 108.8(6)
O2B S1B C12B 108.9(6)
N2 S1B C12B 91.8(6)
C17B C12B C13B 123.1(15)
C17B C12B S1B 109.3(10)
C13B C12B S1B 127.4(13)
C14B C13B C12B 115.2(16)
C15B C14B C13B 122.1(17)
C14B C15B C16B 121.2(15)
C17B C16B C15B 117.8(14)
C12B C17B C16B 120.6(14)
C12B C17B C18B 111.3(11)
C16B C17B C18B 128.0(13)
O3B C18B N2 128.0(14)
O3B C18B C17B 123.0(13)
N2 C18B C17B 108.8(11)

loop_
_geom_bond_atom_site_label_1
_geom_bond_atom_site_label_2
_geom_bond_distance
C8 C9 1.393(9)
C8 C7 1.401(8)
C10 C11 1.383(9)
C10 C9 1.387(10)
N2 C18B 1.412(15)
N2 C18A 1.474(19)
N2 S1B 1.547(8)
N2 S1A 1.612(7)
N2 Pd1 2.134(6)
Pd1 C1 1.984(6)
Pd1 N1 2.039(5)
Pd1 N3 2.053(5)
C6 C1 1.404(9)
C6 C5 1.407(9)
C6 C7 1.451(8)
N3 C23 1.336(9)
N3 C19 1.343(8)
N1 C11 1.351(8)
N1 C7 1.352(8)
C1 C2 1.400(9)
C3 C4 1.392(10)
C3 C2 1.399(9)
C5 C4 1.379(9)
C22 C21 1.380(11)
C22 C23 1.389(10)
C21 C20 1.384(11)
C19 C20 1.396(10)
S1A O2A 1.435(12)
S1A O1A 1.440(13)
S1A C12A 1.765(15)
S1A C18A 2.308(19)
O3A C18A 1.48(2)
C12A C17A 1.356(18)
C12A C13A 1.378(19)
C13A C14A 1.42(2)
C14A C15A 1.34(2)
C15A C16A 1.38(2)
C16A C17A 1.419(19)
C17A C18A 1.30(2)
S1B O1B 1.382(11)
S1B O2B 1.426(11)
S1B C12B 1.853(16)
O3B C18B 1.229(17)
C12B C17B 1.36(2)
C12B C13B 1.392(19)
C13B C14B 1.40(2)
C14B C15B 1.36(3)
C15B C16B 1.39(2)
C16B C17B 1.378(19)
C17B C18B 1.50(2)
